data_4075041
loop_
_publ_author_name
'Song, Li-Cheng'
'Cheng, Jia'
'Yan, Jing'
'Wang, Hu-Ting'
'Liu, Xu-Feng'
'Hu, Qing-Mei'

_publ_section_title
;
 Two Novel Bridgehead-C-Substituted Diiron Propanedithiolate Complexes as
 Active Site Models for Fe-Only Hydrogenases
;
_journal_issue 7
_journal_name_full Organometallics
_journal_page_first 1544
_journal_paper_doi 10.1021/om060004y
_journal_volume 25
_journal_year 2006
_chemical_formula_sum 'C20 H14 Fe4 O12 S3'
_chemical_formula_weight 765.89
_chemical_name_systematic
; 
 ? 
;
_space_group_IT_number 14
_symmetry_cell_setting monoclinic
_symmetry_space_group_name_Hall '-P 2ybc'
_symmetry_space_group_name_H-M 'P 1 21/c 1'
_atom_sites_solution_hydrogens geom
_atom_sites_solution_primary direct
_atom_sites_solution_secondary difmap
_audit_creation_method SHELXL-97
_cell_angle_alpha 90.00
_cell_angle_beta 97.350(6)
_cell_angle_gamma 90.00
_cell_formula_units_Z 4
_cell_length_a 9.007(3)
_cell_length_b 11.562(4)
_cell_length_c 26.729(9)
_cell_measurement_reflns_used 920
_cell_measurement_temperature 293(2)
_cell_measurement_theta_max 24.69
_cell_measurement_theta_min 2.58
_cell_volume 2760.7(16)
_computing_cell_refinement 'Bruker SMART'
_computing_data_collection 'Bruker SMART'
_computing_data_reduction 'Bruker SAINT'
_computing_molecular_graphics 'Bruker SHELXTL'
_computing_publication_material 'Bruker SHELXTL'
_computing_structure_refinement 'SHELXL-97 (Sheldrick, 1997)'
_computing_structure_solution 'SHELXS-97 (Sheldrick, 1990)'
_diffrn_ambient_temperature 293(2)
_diffrn_measured_fraction_theta_full 0.997
_diffrn_measured_fraction_theta_max 0.997
_diffrn_measurement_device_type 'CCD area detector'
_diffrn_measurement_method 'phi and omega scans'
_diffrn_radiation_monochromator graphite
_diffrn_radiation_source 'fine-focus sealed tube'
_diffrn_radiation_type MoK\a
_diffrn_radiation_wavelength 0.71073
_diffrn_reflns_av_R_equivalents 0.0525
_diffrn_reflns_av_sigmaI/netI 0.0648
_diffrn_reflns_limit_h_max 11
_diffrn_reflns_limit_h_min -11
_diffrn_reflns_limit_k_max 14
_diffrn_reflns_limit_k_min -13
_diffrn_reflns_limit_l_max 16
_diffrn_reflns_limit_l_min -33
_diffrn_reflns_number 15751
_diffrn_reflns_theta_full 26.47
_diffrn_reflns_theta_max 26.47
_diffrn_reflns_theta_min 1.54
_exptl_absorpt_coefficient_mu 2.345
_exptl_absorpt_correction_T_max 1.000000
_exptl_absorpt_correction_T_min 0.694648
_exptl_absorpt_correction_type multi-scan
_exptl_absorpt_process_details SADABS
_exptl_crystal_density_diffrn 1.843
_exptl_crystal_density_meas ?
_exptl_crystal_density_method 'not measured'
_exptl_crystal_F_000 1528
_exptl_crystal_size_max 0.20
_exptl_crystal_size_mid 0.16
_exptl_crystal_size_min 0.12
_refine_diff_density_max 0.388
_refine_diff_density_min -0.460
_refine_diff_density_rms 0.099
_refine_ls_extinction_method none
_refine_ls_goodness_of_fit_ref 1.047
_refine_ls_hydrogen_treatment mixed
_refine_ls_matrix_type full
_refine_ls_number_parameters 353
_refine_ls_number_reflns 5694
_refine_ls_number_restraints 0
_refine_ls_restrained_S_all 1.047
_refine_ls_R_factor_all 0.0868
_refine_ls_R_factor_gt 0.0461
_refine_ls_shift/su_max 0.002
_refine_ls_shift/su_mean 0.000
_refine_ls_structure_factor_coef Fsqd
_refine_ls_weighting_details 'calc w=1/[\s^2^(Fo^2^)+(0.0343P)^2^+0.0000P] where P=(Fo^2^+2Fc^2^)/3'
_refine_ls_weighting_scheme calc
_refine_ls_wR_factor_gt 0.0785
_refine_ls_wR_factor_ref 0.0883
_reflns_number_gt 3758
_reflns_number_total 5694
_reflns_threshold_expression >2sigma(I)
_cod_data_source_file om060004ysi20060104_043351.cif
_cod_data_source_block 040602d
_cod_depositor_comments
;
The following automatic conversions were performed:

'_symmetry_cell_setting' value 'Monoclinic' changed to 'monoclinic'
according to /home/saulius/struct/CIF-dictionaries/cif_core.dic
dictionary named 'cif_core.dic' version 2.4.1 from
2010-06-29.

'_exptl_absorpt_correction_type' value 'MULTI-SCAN'
changed to 'multi-scan' according to
/home/saulius/struct/CIF-dictionaries/cif_core.dic dictionary named
'cif_core.dic' version 2.4.1 from 2010-06-29.

Automatic conversion script
Id: cif_fix_values 1715 2011-07-08 13:25:40Z adriana 

The following automatic conversions were performed:

'_exptl_crystal_density_meas' value 'NONE' was changed to '?' - the
value is perceived as not measured.

Automatic conversion script
Id: cif_fix_values 3008 2015-01-20 13:52:24Z robertas 
;
_cod_original_cell_volume 2760.4(16)
_cod_original_sg_symbol_H-M P2(1)/c
_cod_database_code 4075041

loop_
_symmetry_equiv_pos_as_xyz
'x, y, z'
'-x, y+1/2, -z+1/2'
'-x, -y, -z'
'x, -y-1/2, z-1/2'

loop_
_atom_site_label
_atom_site_type_symbol
_atom_site_fract_x
_atom_site_fract_y
_atom_site_fract_z
_atom_site_U_iso_or_equiv
_atom_site_adp_type
_atom_site_occupancy
_atom_site_symmetry_multiplicity
_atom_site_calc_flag
_atom_site_refinement_flags
Fe1 Fe 0.12907(6) 0.98151(5) 0.120200(19) 0.03102(15) Uani 1 1 d .
Fe2 Fe 0.36590(6) 0.99499(5) 0.08146(2) 0.03192(15) Uani 1 1 d .
Fe3 Fe 0.09207(7) 0.95043(5) 0.34426(2) 0.04040(17) Uani 1 1 d .
Fe4 Fe 0.35597(7) 1.03183(5) 0.38572(2) 0.03836(17) Uani 1 1 d .
S1 S 0.28231(11) 1.13779(8) 0.12846(4) 0.0324(2) Uani 1 1 d .
S2 S 0.34029(11) 0.88437(8) 0.14960(4) 0.0320(2) Uani 1 1 d .
S3 S 0.30175(11) 0.95823(8) 0.30701(4) 0.0331(2) Uani 1 1 d .
O1 O -0.0825(3) 1.0047(3) 0.19448(12) 0.0698(10) Uani 1 1 d .
O2 O 0.0144(4) 0.7604(3) 0.07746(13) 0.0696(10) Uani 1 1 d .
O3 O -0.0466(3) 1.1050(3) 0.03736(11) 0.0576(9) Uani 1 1 d .
O4 O 0.3624(4) 0.7830(3) 0.02124(12) 0.0725(11) Uani 1 1 d .
O5 O 0.2840(4) 1.1398(3) -0.00779(12) 0.0707(10) Uani 1 1 d .
O6 O 0.6892(3) 1.0362(3) 0.09693(13) 0.0656(10) Uani 1 1 d .
O7 O -0.0332(4) 1.1714(3) 0.30508(14) 0.0715(10) Uani 1 1 d .
O8 O -0.1253(5) 0.8191(4) 0.27720(15) 0.1030(15) Uani 1 1 d .
O9 O -0.0598(5) 0.9585(5) 0.43459(15) 0.1232(19) Uani 1 1 d .
O10 O 0.3043(5) 1.0808(4) 0.48909(13) 0.0986(14) Uani 1 1 d .
O11 O 0.6771(4) 1.0794(4) 0.39393(15) 0.0928(13) Uani 1 1 d .
O12 O 0.2784(4) 1.2698(3) 0.35614(13) 0.0670(10) Uani 1 1 d .
C1 C 0.0026(5) 0.9944(4) 0.16714(15) 0.0426(11) Uani 1 1 d .
C2 C 0.0577(5) 0.8451(4) 0.09473(16) 0.0454(11) Uani 1 1 d .
C3 C 0.0204(5) 1.0574(4) 0.07025(16) 0.0396(10) Uani 1 1 d .
C4 C 0.3627(5) 0.8654(4) 0.04455(15) 0.0449(11) Uani 1 1 d .
C5 C 0.3159(5) 1.0839(4) 0.02635(16) 0.0424(11) Uani 1 1 d .
C6 C 0.5638(5) 1.0201(3) 0.09038(15) 0.0392(10) Uani 1 1 d .
C7 C 0.0204(5) 1.0871(4) 0.32146(16) 0.0467(11) Uani 1 1 d .
C8 C -0.0386(6) 0.8709(4) 0.3032(2) 0.0632(14) Uani 1 1 d .
C9 C -0.0056(6) 0.9571(5) 0.3984(2) 0.0721(16) Uani 1 1 d .
C10 C 0.3252(6) 1.0625(4) 0.44892(18) 0.0601(14) Uani 1 1 d .
C11 C 0.5517(6) 1.0594(4) 0.39100(17) 0.0558(13) Uani 1 1 d .
C12 C 0.3037(5) 1.1757(4) 0.36704(16) 0.0452(11) Uani 1 1 d .
C13 C 0.4128(4) 1.1539(3) 0.18609(14) 0.0365(10) Uani 1 1 d .
H13A H 0.5111 1.1664 0.1759 0.044 Uiso 1 1 calc R
H13B H 0.3859 1.2247 0.2022 0.044 Uiso 1 1 calc R
C14 C 0.4580(4) 0.9405(3) 0.20495(14) 0.0348(9) Uani 1 1 d .
H14A H 0.4541 0.8846 0.2318 0.042 Uiso 1 1 calc R
H14B H 0.5601 0.9405 0.1970 0.042 Uiso 1 1 calc R
C15 C 0.4306(4) 1.0595(3) 0.22715(13) 0.0300(9) Uani 1 1 d .
C16 C 0.2937(4) 1.0624(3) 0.25537(13) 0.0318(9) Uani 1 1 d .
H16A H 0.2051 1.0469 0.2317 0.038 Uiso 1 1 calc R
H16B H 0.2837 1.1395 0.2688 0.038 Uiso 1 1 calc R
C17 C 0.5728(4) 1.0904(4) 0.26319(15) 0.0450(11) Uani 1 1 d .
H17A H 0.5558 1.1601 0.2811 0.067 Uiso 1 1 calc R
H17B H 0.6548 1.1019 0.2440 0.067 Uiso 1 1 calc R
H17C H 0.5963 1.0285 0.2868 0.067 Uiso 1 1 calc R
C18 C 0.1700(6) 0.7859(4) 0.36769(19) 0.0643(14) Uani 1 1 d .
H18A H 0.0939 0.7372 0.3795 0.077 Uiso 1 1 calc R
H18B H 0.2205 0.7456 0.3429 0.077 Uiso 1 1 calc R
C19 C 0.2683(6) 0.8358(4) 0.40686(19) 0.0654(15) Uani 1 1 d .
H19 H 0.2357 0.8295 0.4404 0.078 Uiso 1 1 calc R
C20 C 0.4217(6) 0.8597(4) 0.40725(17) 0.0643(15) Uani 1 1 d .
H20A H 0.4685 0.8177 0.3820 0.077 Uiso 1 1 calc R
H20B H 0.4801 0.8538 0.4403 0.077 Uiso 1 1 calc R

loop_
_atom_site_aniso_label
_atom_site_aniso_U_11
_atom_site_aniso_U_22
_atom_site_aniso_U_33
_atom_site_aniso_U_23
_atom_site_aniso_U_13
_atom_site_aniso_U_12
Fe1 0.0271(3) 0.0383(3) 0.0282(3) 0.0014(2) 0.0053(2) -0.0015(2)
Fe2 0.0303(3) 0.0406(3) 0.0260(3) -0.0019(3) 0.0078(2) -0.0008(3)
Fe3 0.0424(4) 0.0447(4) 0.0359(3) 0.0016(3) 0.0118(3) -0.0056(3)
Fe4 0.0425(4) 0.0437(4) 0.0282(3) -0.0017(3) 0.0016(3) 0.0062(3)
S1 0.0355(6) 0.0323(6) 0.0297(5) 0.0033(4) 0.0056(5) -0.0004(4)
S2 0.0355(6) 0.0299(5) 0.0308(5) -0.0004(4) 0.0054(5) 0.0013(4)
S3 0.0413(6) 0.0305(5) 0.0283(5) 0.0004(4) 0.0077(5) 0.0017(4)
O1 0.0413(19) 0.126(3) 0.0460(19) -0.003(2) 0.0183(17) -0.003(2)
O2 0.075(2) 0.053(2) 0.077(2) -0.0081(19) -0.006(2) -0.0224(19)
O3 0.053(2) 0.078(2) 0.0402(19) 0.0094(17) -0.0017(16) 0.0145(18)
O4 0.096(3) 0.066(2) 0.056(2) -0.0277(19) 0.015(2) 0.000(2)
O5 0.087(3) 0.086(3) 0.041(2) 0.0224(19) 0.0154(19) 0.016(2)
O6 0.0335(19) 0.082(3) 0.082(3) -0.011(2) 0.0083(18) -0.0100(17)
O7 0.072(2) 0.062(2) 0.080(3) 0.007(2) 0.007(2) 0.016(2)
O8 0.106(3) 0.106(3) 0.093(3) -0.002(3) -0.002(3) -0.063(3)
O9 0.105(3) 0.204(5) 0.074(3) 0.051(3) 0.061(3) 0.064(3)
O10 0.136(4) 0.128(4) 0.036(2) -0.018(2) 0.023(2) -0.002(3)
O11 0.051(2) 0.127(4) 0.096(3) 0.003(3) -0.006(2) -0.001(2)
O12 0.077(2) 0.038(2) 0.085(3) -0.0015(19) 0.006(2) 0.0042(18)
C1 0.032(2) 0.061(3) 0.034(2) 0.002(2) 0.003(2) -0.005(2)
C2 0.038(3) 0.053(3) 0.044(3) 0.006(2) 0.002(2) -0.002(2)
C3 0.035(2) 0.048(3) 0.036(2) -0.003(2) 0.008(2) 0.000(2)
C4 0.044(3) 0.059(3) 0.031(2) -0.001(2) 0.004(2) 0.003(2)
C5 0.040(3) 0.051(3) 0.038(3) 0.000(2) 0.012(2) 0.004(2)
C6 0.042(3) 0.041(3) 0.035(2) -0.0045(19) 0.009(2) -0.001(2)
C7 0.040(3) 0.060(3) 0.040(3) -0.004(2) 0.007(2) -0.007(2)
C8 0.070(4) 0.060(3) 0.062(3) 0.006(3) 0.015(3) -0.022(3)
C9 0.057(3) 0.101(4) 0.062(3) 0.023(3) 0.025(3) 0.022(3)
C10 0.068(4) 0.068(4) 0.044(3) -0.002(3) 0.005(3) 0.002(3)
C11 0.053(3) 0.068(3) 0.044(3) 0.005(2) 0.000(3) 0.008(3)
C12 0.041(3) 0.051(3) 0.043(3) -0.009(2) 0.005(2) -0.004(2)
C13 0.042(2) 0.034(2) 0.034(2) 0.0006(18) 0.007(2) -0.0095(19)
C14 0.033(2) 0.039(2) 0.032(2) -0.0001(18) 0.0020(18) 0.0066(19)
C15 0.029(2) 0.035(2) 0.026(2) -0.0014(17) 0.0020(17) -0.0030(17)
C16 0.037(2) 0.037(2) 0.0221(19) 0.0033(17) 0.0054(17) 0.0079(19)
C17 0.042(3) 0.052(3) 0.040(3) -0.003(2) 0.003(2) -0.005(2)
C18 0.078(4) 0.051(3) 0.065(3) 0.021(3) 0.016(3) -0.003(3)
C19 0.099(5) 0.054(3) 0.045(3) 0.027(3) 0.019(3) 0.024(3)
C20 0.098(4) 0.049(3) 0.044(3) 0.015(2) 0.000(3) 0.027(3)

loop_
_atom_type_symbol
_atom_type_description
_atom_type_scat_dispersion_real
_atom_type_scat_dispersion_imag
_atom_type_scat_source
C C 0.0033 0.0016 'International Tables Vol C Tables 4.2.6.8 and 6.1.1.4'
H H 0.0000 0.0000 'International Tables Vol C Tables 4.2.6.8 and 6.1.1.4'
O O 0.0106 0.0060 'International Tables Vol C Tables 4.2.6.8 and 6.1.1.4'
S S 0.1246 0.1234 'International Tables Vol C Tables 4.2.6.8 and 6.1.1.4'
Fe Fe 0.3463 0.8444 'International Tables Vol C Tables 4.2.6.8 and 6.1.1.4'

loop_
_geom_angle_atom_site_label_1
_geom_angle_atom_site_label_2
_geom_angle_atom_site_label_3
_geom_angle
C3 Fe1 C2 90.75(19)
C3 Fe1 C1 98.35(18)
C2 Fe1 C1 96.2(2)
C3 Fe1 S2 149.50(13)
C2 Fe1 S2 86.56(14)
C1 Fe1 S2 112.15(13)
C3 Fe1 S1 87.11(14)
C2 Fe1 S1 156.46(14)
C1 Fe1 S1 107.27(14)
S2 Fe1 S1 83.54(5)
C3 Fe1 Fe2 94.30(13)
C2 Fe1 Fe2 100.38(14)
C1 Fe1 Fe2 158.94(13)
S2 Fe1 Fe2 56.56(4)
S1 Fe1 Fe2 56.49(3)
C6 Fe2 C4 98.88(19)
C6 Fe2 C5 99.01(19)
C4 Fe2 C5 92.41(19)
C6 Fe2 S1 101.78(13)
C4 Fe2 S1 158.95(14)
C5 Fe2 S1 88.38(14)
C6 Fe2 S2 100.75(13)
C4 Fe2 S2 88.53(14)
C5 Fe2 S2 159.82(14)
S1 Fe2 S2 83.68(5)
C6 Fe2 Fe1 147.63(13)
C4 Fe2 Fe1 102.84(14)
C5 Fe2 Fe1 103.72(13)
S1 Fe2 Fe1 56.72(3)
S2 Fe2 Fe1 56.57(3)
C8 Fe3 C7 93.8(2)
C8 Fe3 C9 99.7(3)
C7 Fe3 C9 92.5(2)
C8 Fe3 C18 83.3(2)
C7 Fe3 C18 177.0(2)
C9 Fe3 C18 88.8(2)
C8 Fe3 S3 106.10(17)
C7 Fe3 S3 95.79(14)
C9 Fe3 S3 152.26(18)
C18 Fe3 S3 84.29(14)
C8 Fe3 Fe4 158.95(18)
C7 Fe3 Fe4 95.37(14)
C9 Fe3 Fe4 98.80(18)
C18 Fe3 Fe4 87.11(14)
S3 Fe3 Fe4 54.13(4)
C11 Fe4 C10 99.3(2)
C11 Fe4 C12 94.5(2)
C10 Fe4 C12 90.7(2)
C11 Fe4 C20 84.7(2)
C10 Fe4 C20 90.1(2)
C12 Fe4 C20 179.0(2)
C11 Fe4 S3 103.57(16)
C10 Fe4 S3 156.11(18)
C12 Fe4 S3 94.17(14)
C20 Fe4 S3 85.38(13)
C11 Fe4 C19 119.0(2)
C10 Fe4 C19 82.7(2)
C12 Fe4 C19 146.45(19)
C20 Fe4 C19 34.38(16)
S3 Fe4 C19 80.31(13)
C11 Fe4 Fe3 156.77(16)
C10 Fe4 Fe3 103.05(17)
C12 Fe4 Fe3 91.36(14)
C20 Fe4 Fe3 89.13(16)
S3 Fe4 Fe3 53.52(3)
C19 Fe4 Fe3 58.69(13)
C13 S1 Fe2 108.63(14)
C13 S1 Fe1 118.82(12)
Fe2 S1 Fe1 66.78(4)
C14 S2 Fe2 110.07(13)
C14 S2 Fe1 118.70(13)
Fe2 S2 Fe1 66.88(4)
C16 S3 Fe3 114.02(13)
C16 S3 Fe4 115.95(13)
Fe3 S3 Fe4 72.35(4)
O1 C1 Fe1 176.1(4)
O2 C2 Fe1 178.0(4)
O3 C3 Fe1 178.1(4)
O4 C4 Fe2 179.2(4)
O5 C5 Fe2 179.4(4)
O6 C6 Fe2 178.8(4)
O7 C7 Fe3 175.6(4)
O8 C8 Fe3 178.7(5)
O9 C9 Fe3 175.6(5)
O10 C10 Fe4 179.1(5)
O11 C11 Fe4 178.5(5)
O12 C12 Fe4 176.1(4)
C15 C13 S1 121.7(3)
C15 C13 H13A 106.9
S1 C13 H13A 106.9
C15 C13 H13B 106.9
S1 C13 H13B 106.9
H13A C13 H13B 106.7
C15 C14 S2 121.9(3)
C15 C14 H14A 106.9
S2 C14 H14A 106.9
C15 C14 H14B 106.9
S2 C14 H14B 106.9
H14A C14 H14B 106.7
C16 C15 C14 113.1(3)
C16 C15 C13 108.6(3)
C14 C15 C13 111.6(3)
C16 C15 C17 110.2(3)
C14 C15 C17 106.7(3)
C13 C15 C17 106.4(3)
C15 C16 S3 113.7(2)
C15 C16 H16A 108.8
S3 C16 H16A 108.8
C15 C16 H16B 108.8
S3 C16 H16B 108.8
H16A C16 H16B 107.7
C15 C17 H17A 109.5
C15 C17 H17B 109.5
H17A C17 H17B 109.5
C15 C17 H17C 109.5
H17A C17 H17C 109.5
H17B C17 H17C 109.5
C19 C18 Fe3 90.3(3)
C19 C18 H18A 113.6
Fe3 C18 H18A 113.6
C19 C18 H18B 113.6
Fe3 C18 H18B 113.6
H18A C18 H18B 110.9
C18 C19 C20 127.6(5)
C18 C19 Fe4 113.1(3)
C20 C19 Fe4 58.9(3)
C18 C19 H19 114.6
C20 C19 H19 114.6
Fe4 C19 H19 114.6
C19 C20 Fe4 86.7(3)
C19 C20 H20A 114.2
Fe4 C20 H20A 114.2
C19 C20 H20B 114.2
Fe4 C20 H20B 114.2
H20A C20 H20B 111.4

loop_
_geom_bond_atom_site_label_1
_geom_bond_atom_site_label_2
_geom_bond_distance
Fe1 C3 1.782(5)
Fe1 C2 1.804(5)
Fe1 C1 1.805(4)
Fe1 S2 2.2616(12)
Fe1 S1 2.2671(12)
Fe1 Fe2 2.4923(10)
Fe2 C6 1.792(5)
Fe2 C4 1.792(5)
Fe2 C5 1.805(5)
Fe2 S1 2.2612(12)
Fe2 S2 2.2613(12)
Fe3 C8 1.762(5)
Fe3 C7 1.785(5)
Fe3 C9 1.789(5)
Fe3 C18 2.096(5)
Fe3 S3 2.2466(13)
Fe3 Fe4 2.6625(11)
Fe4 C11 1.779(6)
Fe4 C10 1.782(5)
Fe4 C12 1.783(5)
Fe4 C20 2.134(4)
Fe4 S3 2.2640(13)
Fe4 C19 2.489(5)
S1 C13 1.824(4)
S2 C14 1.826(4)
S3 C16 1.826(4)
O1 C1 1.131(5)
O2 C2 1.131(5)
O3 C3 1.142(4)
O4 C4 1.138(5)
O5 C5 1.125(5)
O6 C6 1.136(5)
O7 C7 1.149(5)
O8 C8 1.145(5)
O9 C9 1.138(6)
O10 C10 1.133(5)
O11 C11 1.145(5)
O12 C12 1.142(5)
C13 C15 1.541(5)
C13 H13A 0.9700
C13 H13B 0.9700
C14 C15 1.530(5)
C14 H14A 0.9700
C14 H14B 0.9700
C15 C16 1.526(5)
C15 C17 1.543(5)
C16 H16A 0.9700
C16 H16B 0.9700
C17 H17A 0.9600
C17 H17B 0.9600
C17 H17C 0.9600
C18 C19 1.406(6)
C18 H18A 0.9700
C18 H18B 0.9700
C19 C20 1.408(7)
C19 H19 0.9800
C20 H20A 0.9700
C20 H20B 0.9700

loop_
_geom_torsion_atom_site_label_1
_geom_torsion_atom_site_label_2
_geom_torsion_atom_site_label_3
_geom_torsion_atom_site_label_4
_geom_torsion
C3 Fe1 Fe2 C6 138.2(3)
C2 Fe1 Fe2 C6 -130.2(3)
C1 Fe1 Fe2 C6 11.3(5)
S2 Fe1 Fe2 C6 -51.4(2)
S1 Fe1 Fe2 C6 54.6(2)
C3 Fe1 Fe2 C4 -90.83(19)
C2 Fe1 Fe2 C4 0.72(19)
C1 Fe1 Fe2 C4 142.3(4)
S2 Fe1 Fe2 C4 79.52(14)
S1 Fe1 Fe2 C4 -174.49(14)
C3 Fe1 Fe2 C5 4.91(19)
C2 Fe1 Fe2 C5 96.46(19)
C1 Fe1 Fe2 C5 -122.0(4)
S2 Fe1 Fe2 C5 175.26(15)
S1 Fe1 Fe2 C5 -78.75(15)
C3 Fe1 Fe2 S1 83.66(14)
C2 Fe1 Fe2 S1 175.21(14)
C1 Fe1 Fe2 S1 -43.2(4)
S2 Fe1 Fe2 S1 -105.99(5)
C3 Fe1 Fe2 S2 -170.35(14)
C2 Fe1 Fe2 S2 -78.80(14)
C1 Fe1 Fe2 S2 62.7(4)
S1 Fe1 Fe2 S2 105.99(5)
C8 Fe3 Fe4 C11 11.6(6)
C7 Fe3 Fe4 C11 -103.8(4)
C9 Fe3 Fe4 C11 162.8(4)
C18 Fe3 Fe4 C11 74.5(4)
S3 Fe3 Fe4 C11 -10.6(4)
C8 Fe3 Fe4 C10 -152.6(5)
C7 Fe3 Fe4 C10 92.0(2)
C9 Fe3 Fe4 C10 -1.4(2)
C18 Fe3 Fe4 C10 -89.7(2)
S3 Fe3 Fe4 C10 -174.77(17)
C8 Fe3 Fe4 C12 116.3(5)
C7 Fe3 Fe4 C12 0.9(2)
C9 Fe3 Fe4 C12 -92.5(2)
C18 Fe3 Fe4 C12 179.2(2)
S3 Fe3 Fe4 C12 94.18(14)
C8 Fe3 Fe4 C20 -62.8(5)
C7 Fe3 Fe4 C20 -178.2(2)
C9 Fe3 Fe4 C20 88.4(2)
C18 Fe3 Fe4 C20 0.1(2)
S3 Fe3 Fe4 C20 -84.90(14)
C8 Fe3 Fe4 S3 22.1(5)
C7 Fe3 Fe4 S3 -93.27(14)
C9 Fe3 Fe4 S3 173.33(18)
C18 Fe3 Fe4 S3 85.04(15)
C8 Fe3 Fe4 C19 -79.7(5)
C7 Fe3 Fe4 C19 164.9(2)
C9 Fe3 Fe4 C19 71.5(2)
C18 Fe3 Fe4 C19 -16.8(2)
S3 Fe3 Fe4 C19 -101.81(15)
C6 Fe2 S1 C13 -39.39(19)
C4 Fe2 S1 C13 129.3(4)
C5 Fe2 S1 C13 -138.26(19)
S2 Fe2 S1 C13 60.32(13)
Fe1 Fe2 S1 C13 114.14(13)
C6 Fe2 S1 Fe1 -153.53(14)
C4 Fe2 S1 Fe1 15.1(4)
C5 Fe2 S1 Fe1 107.60(14)
S2 Fe2 S1 Fe1 -53.82(4)
C3 Fe1 S1 C13 163.7(2)
C2 Fe1 S1 C13 -111.1(4)
C1 Fe1 S1 C13 65.8(2)
S2 Fe1 S1 C13 -45.42(16)
Fe2 Fe1 S1 C13 -99.25(16)
C3 Fe1 S1 Fe2 -97.09(13)
C2 Fe1 S1 Fe2 -11.9(3)
C1 Fe1 S1 Fe2 165.06(14)
S2 Fe1 S1 Fe2 53.83(4)
C6 Fe2 S2 C14 41.21(19)
C4 Fe2 S2 C14 139.97(19)
C5 Fe2 S2 C14 -127.0(4)
S1 Fe2 S2 C14 -59.62(13)
Fe1 Fe2 S2 C14 -113.58(14)
C6 Fe2 S2 Fe1 154.79(13)
C4 Fe2 S2 Fe1 -106.45(14)
C5 Fe2 S2 Fe1 -13.5(4)
S1 Fe2 S2 Fe1 53.96(3)
C3 Fe1 S2 C14 120.3(3)
C2 Fe1 S2 C14 -154.1(2)
C1 Fe1 S2 C14 -58.8(2)
S1 Fe1 S2 C14 47.27(15)
Fe2 Fe1 S2 C14 101.05(16)
C3 Fe1 S2 Fe2 19.2(3)
C2 Fe1 S2 Fe2 104.84(14)
C1 Fe1 S2 Fe2 -159.82(15)
S1 Fe1 S2 Fe2 -53.77(4)
C8 Fe3 S3 C16 76.9(2)
C7 Fe3 S3 C16 -18.7(2)
C9 Fe3 S3 C16 -125.4(4)
C18 Fe3 S3 C16 158.3(2)
Fe4 Fe3 S3 C16 -111.16(15)
C8 Fe3 S3 Fe4 -171.90(18)
C7 Fe3 S3 Fe4 92.45(14)
C9 Fe3 S3 Fe4 -14.3(4)
C18 Fe3 S3 Fe4 -90.56(15)
C11 Fe4 S3 C16 -75.6(2)
C10 Fe4 S3 C16 121.3(4)
C12 Fe4 S3 C16 20.1(2)
C20 Fe4 S3 C16 -159.0(2)
C19 Fe4 S3 C16 166.71(19)
Fe3 Fe4 S3 C16 108.68(14)
C11 Fe4 S3 Fe3 175.73(17)
C10 Fe4 S3 Fe3 12.7(4)
C12 Fe4 S3 Fe3 -88.61(14)
C20 Fe4 S3 Fe3 92.33(16)
C19 Fe4 S3 Fe3 58.04(13)
C3 Fe1 C1 O1 11(6)
C2 Fe1 C1 O1 -81(6)
S2 Fe1 C1 O1 -170(6)
S1 Fe1 C1 O1 100(6)
Fe2 Fe1 C1 O1 137(6)
C3 Fe1 C2 O2 55(12)
C1 Fe1 C2 O2 153(12)
S2 Fe1 C2 O2 -95(12)
S1 Fe1 C2 O2 -30(12)
Fe2 Fe1 C2 O2 -40(12)
C2 Fe1 C3 O3 -72(12)
C1 Fe1 C3 O3 -169(12)
S2 Fe1 C3 O3 12(13)
S1 Fe1 C3 O3 84(12)
Fe2 Fe1 C3 O3 28(12)
C6 Fe2 C4 O4 13(30)
C5 Fe2 C4 O4 112(30)
S1 Fe2 C4 O4 -156(100)
S2 Fe2 C4 O4 -88(30)
Fe1 Fe2 C4 O4 -143(30)
C6 Fe2 C5 O5 -118(55)
C4 Fe2 C5 O5 143(55)
S1 Fe2 C5 O5 -16(55)
S2 Fe2 C5 O5 50(55)
Fe1 Fe2 C5 O5 39(55)
C4 Fe2 C6 O6 -129(19)
C5 Fe2 C6 O6 137(19)
S1 Fe2 C6 O6 46(19)
S2 Fe2 C6 O6 -39(19)
Fe1 Fe2 C6 O6 2(19)
C8 Fe3 C7 O7 9(6)
C9 Fe3 C7 O7 -91(6)
C18 Fe3 C7 O7 24(8)
S3 Fe3 C7 O7 116(6)
Fe4 Fe3 C7 O7 170(6)
C7 Fe3 C8 O8 -92(24)
C9 Fe3 C8 O8 1(24)
C18 Fe3 C8 O8 89(24)
S3 Fe3 C8 O8 171(100)
Fe4 Fe3 C8 O8 152(24)
C8 Fe3 C9 O9 126(8)
C7 Fe3 C9 O9 -140(8)
C18 Fe3 C9 O9 43(8)
S3 Fe3 C9 O9 -33(9)
Fe4 Fe3 C9 O9 -44(8)
C11 Fe4 C10 O10 -142(37)
C12 Fe4 C10 O10 123(37)
C20 Fe4 C10 O10 -58(37)
S3 Fe4 C10 O10 21(37)
C19 Fe4 C10 O10 -24(37)
Fe3 Fe4 C10 O10 32(37)
C10 Fe4 C11 O11 -100(20)
C12 Fe4 C11 O11 -9(20)
C20 Fe4 C11 O11 171(100)
S3 Fe4 C11 O11 87(20)
C19 Fe4 C11 O11 173(100)
Fe3 Fe4 C11 O11 96(20)
C11 Fe4 C12 O12 -18(6)
C10 Fe4 C12 O12 81(6)
C20 Fe4 C12 O12 -58(15)
S3 Fe4 C12 O12 -122(6)
C19 Fe4 C12 O12 159(6)
Fe3 Fe4 C12 O12 -176(100)
Fe2 S1 C13 C15 -68.1(3)
Fe1 S1 C13 C15 5.1(4)
Fe2 S2 C14 C15 64.8(3)
Fe1 S2 C14 C15 -9.1(4)
S2 C14 C15 C16 73.6(4)
S2 C14 C15 C13 -49.2(4)
S2 C14 C15 C17 -165.1(3)
S1 C13 C15 C16 -74.0(4)
S1 C13 C15 C14 51.3(4)
S1 C13 C15 C17 167.4(3)
C14 C15 C16 S3 57.7(4)
C13 C15 C16 S3 -177.9(2)
C17 C15 C16 S3 -61.7(4)
Fe3 S3 C16 C15 -174.7(2)
Fe4 S3 C16 C15 104.0(3)
C8 Fe3 C18 C19 -172.9(4)
C7 Fe3 C18 C19 172(4)
C9 Fe3 C18 C19 -73.0(4)
S3 Fe3 C18 C19 80.1(3)
Fe4 Fe3 C18 C19 25.9(3)
Fe3 C18 C19 C20 -98.1(5)
Fe3 C18 C19 Fe4 -30.5(3)
C11 Fe4 C19 C18 -125.4(4)
C10 Fe4 C19 C18 138.0(4)
C12 Fe4 C19 C18 57.7(5)
C20 Fe4 C19 C18 -121.2(5)
S3 Fe4 C19 C18 -25.1(4)
Fe3 Fe4 C19 C18 27.8(3)
C11 Fe4 C19 C20 -4.2(4)
C10 Fe4 C19 C20 -100.9(3)
C12 Fe4 C19 C20 178.9(3)
S3 Fe4 C19 C20 96.0(3)
Fe3 Fe4 C19 C20 149.0(3)
C18 C19 C20 Fe4 96.5(5)
C11 Fe4 C20 C19 176.3(3)
C10 Fe4 C20 C19 76.9(3)
C12 Fe4 C20 C19 -144(11)
S3 Fe4 C20 C19 -79.6(3)
Fe3 Fe4 C20 C19 -26.1(3)
